data_7703392
loop_
_publ_author_name
'Wang, Yun-Juan'
'Wu, Dong-Fang'
'Gou, Jian'
'Duan, Yao-Yao'
'Li, Ling'
'Chen, Huan-Huan'
'Gao, Hong-Ling'
'Cui, Jian-Zhong'

_publ_section_title
;
 Modulation of the properties of dinuclear lanthanide complexes through
 utilizing different \b-diketonate co-ligands: near-infrared luminescence
 and magnetization dynamics.
;
_journal_issue 9
_journal_name_full 'Dalton transactions (Cambridge, England : 2003)'
_journal_page_first 2850
_journal_page_last 2861
_journal_paper_doi 10.1039/c9dt04093e
_journal_volume 49
_journal_year 2020
_chemical_formula_moiety 'C58 H50 N8 O10 Yb2'
_chemical_formula_sum 'C58 H50 N8 O10 Yb2'
_chemical_formula_weight 1365.14
_space_group_crystal_system orthorhombic
_space_group_IT_number 60
_space_group_name_Hall '-P 2n 2ab'
_space_group_name_H-M_alt 'P b c n'
_atom_sites_solution_hydrogens geom
_atom_sites_solution_primary direct
_audit_creation_date 2019-07-01
_audit_creation_method
;
Olex2 1.2
(compiled 2017.03.28 svn.r3405 for OlexSys, GUI svn.r5337)
;
_audit_update_record
;
2019-07-11 deposited with the CCDC.	2020-01-29 downloaded from the CCDC.
;
_cell_angle_alpha 90
_cell_angle_beta 90
_cell_angle_gamma 90
_cell_formula_units_Z 4
_cell_length_a 22.018(4)
_cell_length_b 9.815(2)
_cell_length_c 24.552(5)
_cell_measurement_reflns_used 10882
_cell_measurement_temperature 113(2)
_cell_measurement_theta_max 27.9103
_cell_measurement_theta_min 1.8498
_cell_volume 5305.9(18)
_computing_cell_refinement crystalclear
_computing_data_collection crystalclear
_computing_data_reduction crystalclear
_computing_molecular_graphics 'Olex2 (Dolomanov et al., 2009)'
_computing_publication_material 'Olex2 (Dolomanov et al., 2009)'
_computing_structure_refinement 'ShelXL (Sheldrick, 2015)'
_computing_structure_solution 'ShelXS (Sheldrick, 2008)'
_diffrn_ambient_temperature 113.15
_diffrn_measured_fraction_theta_full 0.999
_diffrn_measured_fraction_theta_max 0.994
_diffrn_measurement_device_type 'Rigaku Saturn 70 CCD'
_diffrn_measurement_method '\w scans'
_diffrn_radiation_monochromator confocal
_diffrn_radiation_type MoK\a
_diffrn_radiation_wavelength 0.71073
_diffrn_reflns_av_R_equivalents 0.1118
_diffrn_reflns_av_unetI/netI 0.0770
_diffrn_reflns_Laue_measured_fraction_full 0.999
_diffrn_reflns_Laue_measured_fraction_max 0.994
_diffrn_reflns_limit_h_max 28
_diffrn_reflns_limit_h_min -28
_diffrn_reflns_limit_k_max 12
_diffrn_reflns_limit_k_min -12
_diffrn_reflns_limit_l_max 26
_diffrn_reflns_limit_l_min -32
_diffrn_reflns_number 48474
_diffrn_reflns_point_group_measured_fraction_full 0.999
_diffrn_reflns_point_group_measured_fraction_max 0.994
_diffrn_reflns_theta_full 25.242
_diffrn_reflns_theta_max 27.898
_diffrn_reflns_theta_min 1.659
_diffrn_standards_decay_% 0
_diffrn_standards_interval_count 0
_diffrn_standards_interval_time 0
_diffrn_standards_number 0
_exptl_absorpt_coefficient_mu 3.572
_exptl_absorpt_correction_T_max 1
_exptl_absorpt_correction_T_min 0.7919
_exptl_absorpt_correction_type multi-scan
_exptl_absorpt_process_details crystalclear
_exptl_crystal_colour yellow
_exptl_crystal_colour_primary yellow
_exptl_crystal_density_diffrn 1.709
_exptl_crystal_description block
_exptl_crystal_F_000 2696
_exptl_crystal_size_max 0.1
_exptl_crystal_size_mid 0.06
_exptl_crystal_size_min 0.06
_refine_diff_density_max 1.965
_refine_diff_density_min -1.677
_refine_diff_density_rms 0.253
_refine_ls_extinction_coef 0.00070(8)
_refine_ls_extinction_expression Fc^*^=kFc[1+0.001xFc^2^\l^3^/sin(2\q)]^-1/4^
_refine_ls_extinction_method 'SHELXL-2018/1 (Sheldrick 2018)'
_refine_ls_goodness_of_fit_ref 1.301
_refine_ls_hydrogen_treatment constr
_refine_ls_matrix_type full
_refine_ls_number_parameters 355
_refine_ls_number_reflns 6301
_refine_ls_number_restraints 24
_refine_ls_restrained_S_all 1.300
_refine_ls_R_factor_all 0.1002
_refine_ls_R_factor_gt 0.0833
_refine_ls_shift/su_max 0.001
_refine_ls_shift/su_mean 0.000
_refine_ls_structure_factor_coef Fsqd
_refine_ls_weighting_details 'w=1/[\s^2^(Fo^2^)+(0.0215P)^2^+45.6596P] where P=(Fo^2^+2Fc^2^)/3'
_refine_ls_weighting_scheme calc
_refine_ls_wR_factor_gt 0.1397
_refine_ls_wR_factor_ref 0.1455
_reflns_Friedel_coverage 0.000
_reflns_number_gt 5544
_reflns_number_total 6301
_reflns_threshold_expression 'I > 2\s(I)'
_cod_data_source_file c9dt04093e2.cif
_cod_data_source_block r20181001c1
_cod_depositor_comments 'Adding full bibliography for 7703389--7703398.cif.'
_cod_original_cell_volume 5306.1(18)
_cod_database_code 7703392
_shelx_shelxl_version_number 2018/1
_shelx_space_group_comment
;
The symmetry employed for this shelxl refinement is uniquely defined
by the following loop, which should always be used as a source of
symmetry information in preference to the above space-group names.
They are only intended as comments.
;
_shelx_estimated_absorpt_t_max 0.814
_shelx_estimated_absorpt_t_min 0.717
_olex2_refinement_description
;
1. Fixed Uiso
 At 1.2 times of:
  All C(H) groups, All O(H) groups
 At 1.5 times of:
  All C(H,H,H) groups
2. Uiso/Uaniso restraints and constraints
Uanis(C9) \\sim Ueq, Uanis(C11) \\sim Ueq, Uanis(C2) \\sim Ueq: with sigma of
0.01 and sigma for terminal atoms of 0.02
Uanis(C12) \\sim Ueq: with sigma of 0.005 and sigma for terminal atoms of 0.01
3.a Aromatic/amide H refined with riding coordinates:
 O5(H5), C2(H2), C3(H3), C5(H5A), C7(H7), C11(H11), C12(H12), C13(H13),
 C14(H14), C15(H15), C16(H16), C17(H17), C18(H18), C21(H21), C24(H24), C25(H25),
  C26(H26), C27(H27), C28(H28)
3.b Idealised Me refined as rotating group:
 C8(H8A,H8B,H8C), C29(H29A,H29B,H29C)
;
_olex2_submission_special_instructions 'No special instructions were received'

loop_
_space_group_symop_operation_xyz
'x, y, z'
'-x+1/2, -y+1/2, z+1/2'
'-x, y, -z+1/2'
'x+1/2, -y+1/2, -z'
'-x, -y, -z'
'x-1/2, y-1/2, -z-1/2'
'x, -y, z-1/2'
'-x-1/2, y-1/2, z'

loop_
_atom_site_label
_atom_site_type_symbol
_atom_site_fract_x
_atom_site_fract_y
_atom_site_fract_z
_atom_site_U_iso_or_equiv
_atom_site_adp_type
_atom_site_occupancy
_atom_site_site_symmetry_order
_atom_site_calc_flag
_atom_site_refinement_flags_posn
_atom_site_refinement_flags_adp
Yb1 Yb 0.97994(2) 0.63022(3) 0.94209(2) 0.02074(15) Uani 1 1 d . .
O1 O 1.0042(3) 0.8086(6) 0.8942(2) 0.0253(14) Uani 1 1 d . .
O2 O 0.9956(3) 0.5926(6) 1.0359(2) 0.0210(12) Uani 1 1 d . .
O3 O 0.9079(3) 0.6414(6) 0.8752(3) 0.0284(14) Uani 1 1 d . .
O4 O 0.8884(2) 0.5585(6) 0.9783(2) 0.0216(12) Uani 1 1 d . .
O5 O 1.0837(3) 0.6554(6) 0.9563(2) 0.0265(14) Uani 1 1 d . .
H5 H 1.098665 0.598264 0.984538 0.032 Uiso 1 1 calc R .
N1 N 0.9531(3) 0.8179(7) 0.9979(3) 0.0226(15) Uani 1 1 d . .
N2 N 0.9439(3) 0.7940(6) 1.0543(3) 0.0207(14) Uani 1 1 d . .
N3 N 0.9719(3) 0.5023(7) 1.1345(3) 0.0237(16) Uani 1 1 d . .
N4 N 0.9115(4) 0.6595(8) 1.2125(4) 0.038(2) Uani 1 1 d . .
C1 C 0.9736(4) 0.9232(8) 0.8866(4) 0.0244(19) Uani 1 1 d . .
C2 C 0.9760(4) 0.9851(9) 0.8347(4) 0.031(2) Uani 1 1 d . U
H2 H 1.000179 0.945679 0.806792 0.037 Uiso 1 1 calc R .
C3 C 0.9432(5) 1.1039(9) 0.8242(4) 0.033(2) Uani 1 1 d . .
H3 H 0.944154 1.141768 0.788653 0.040 Uiso 1 1 calc R .
C4 C 0.9089(4) 1.1687(9) 0.8646(4) 0.0262(19) Uani 1 1 d . .
C5 C 0.9089(4) 1.1099(9) 0.9162(4) 0.0251(19) Uani 1 1 d . .
H5A H 0.887297 1.153951 0.944747 0.030 Uiso 1 1 calc R .
C6 C 0.9392(4) 0.9892(8) 0.9275(4) 0.0239(18) Uani 1 1 d . .
C7 C 0.9366(4) 0.9397(8) 0.9826(4) 0.0245(19) Uani 1 1 d . .
H7 H 0.921855 1.000032 1.009817 0.029 Uiso 1 1 calc R .
C8 C 0.8747(5) 1.2970(9) 0.8533(4) 0.037(2) Uani 1 1 d . .
H8A H 0.852436 1.324757 0.886009 0.055 Uiso 1 1 calc GR .
H8B H 0.845862 1.281335 0.823459 0.055 Uiso 1 1 calc GR .
H8C H 0.903190 1.369054 0.842844 0.055 Uiso 1 1 calc GR .
C9 C 0.9669(3) 0.6779(8) 1.0682(4) 0.0207(17) Uani 1 1 d . U
C10 C 0.9555(4) 0.6309(9) 1.1240(3) 0.0215(17) Uani 1 1 d . .
C11 C 0.9269(4) 0.7080(9) 1.1640(4) 0.027(2) Uani 1 1 d . U
H11 H 0.917814 0.800543 1.156189 0.032 Uiso 1 1 calc R .
C12 C 0.9276(5) 0.5305(10) 1.2213(4) 0.038(2) Uani 1 1 d . U
H12 H 0.917524 0.490117 1.255241 0.045 Uiso 1 1 calc R .
C13 C 0.9583(5) 0.4529(10) 1.1834(4) 0.034(2) Uani 1 1 d . .
H13 H 0.969889 0.362403 1.192456 0.041 Uiso 1 1 calc R .
C14 C 0.8549(5) 0.7591(11) 0.7816(4) 0.043(3) Uani 1 1 d . .
H14 H 0.892095 0.798511 0.793325 0.051 Uiso 1 1 calc R .
C15 C 0.8340(7) 0.7866(13) 0.7297(5) 0.059(4) Uani 1 1 d . .
H15 H 0.856519 0.843025 0.705563 0.071 Uiso 1 1 calc R .
C16 C 0.7792(6) 0.7294(12) 0.7139(5) 0.059(4) Uani 1 1 d . .
H16 H 0.763278 0.750545 0.678929 0.071 Uiso 1 1 calc R .
C17 C 0.7475(6) 0.6435(14) 0.7472(5) 0.062(4) Uani 1 1 d . .
H17 H 0.711304 0.601062 0.734793 0.075 Uiso 1 1 calc R .
C18 C 0.7693(5) 0.6189(13) 0.7999(5) 0.051(3) Uani 1 1 d . .
H18 H 0.746834 0.562851 0.824149 0.061 Uiso 1 1 calc R .
C19 C 0.8235(5) 0.6765(9) 0.8164(4) 0.033(2) Uani 1 1 d . .
C20 C 0.8502(4) 0.6430(9) 0.8723(4) 0.029(2) Uani 1 1 d . .
C21 C 0.8112(4) 0.6161(9) 0.9161(4) 0.032(2) Uani 1 1 d . .
H21 H 0.768852 0.628749 0.910953 0.038 Uiso 1 1 calc R .
C22 C 0.8318(4) 0.5715(8) 0.9670(4) 0.0231(18) Uani 1 1 d . .
C23 C 0.7884(4) 0.5329(9) 1.0104(4) 0.026(2) Uani 1 1 d . .
C24 C 0.7371(4) 0.4550(9) 0.9986(5) 0.035(2) Uani 1 1 d . .
H24 H 0.727709 0.431721 0.961999 0.042 Uiso 1 1 calc R .
C25 C 0.6995(5) 0.4113(11) 1.0412(6) 0.052(3) Uani 1 1 d . .
H25 H 0.664857 0.356670 1.033662 0.062 Uiso 1 1 calc R .
C26 C 0.7126(5) 0.4474(11) 1.0935(6) 0.049(3) Uani 1 1 d . .
H26 H 0.686346 0.418983 1.121975 0.059 Uiso 1 1 calc R .
C27 C 0.7638(5) 0.5250(10) 1.1061(5) 0.045(3) Uani 1 1 d . .
H27 H 0.772701 0.549115 1.142664 0.054 Uiso 1 1 calc R .
C28 C 0.8017(4) 0.5664(9) 1.0634(4) 0.031(2) Uani 1 1 d . .
H28 H 0.836997 0.618401 1.071174 0.038 Uiso 1 1 calc R .
C29 C 1.1303(4) 0.7384(10) 0.9319(4) 0.035(2) Uani 1 1 d . .
H29A H 1.146935 0.691380 0.900033 0.052 Uiso 1 1 calc GR .
H29B H 1.162734 0.754333 0.958467 0.052 Uiso 1 1 calc GR .
H29C H 1.112822 0.825786 0.920662 0.052 Uiso 1 1 calc GR .

loop_
_atom_site_aniso_label
_atom_site_aniso_U_11
_atom_site_aniso_U_22
_atom_site_aniso_U_33
_atom_site_aniso_U_23
_atom_site_aniso_U_13
_atom_site_aniso_U_12
Yb1 0.0212(2) 0.0207(2) 0.0204(2) 0.00141(14) 0.00217(15) 0.00214(14)
O1 0.032(3) 0.018(3) 0.026(3) 0.007(2) 0.007(3) 0.002(2)
O2 0.024(3) 0.026(3) 0.014(3) -0.001(2) -0.001(2) 0.002(2)
O3 0.027(3) 0.026(3) 0.033(4) 0.000(3) -0.007(3) 0.006(3)
O4 0.015(3) 0.028(3) 0.022(3) 0.000(2) 0.003(2) -0.001(2)
O5 0.026(3) 0.029(3) 0.024(3) 0.013(3) 0.004(3) 0.003(3)
N1 0.026(4) 0.026(4) 0.015(4) 0.001(3) 0.001(3) 0.003(3)
N2 0.018(3) 0.018(3) 0.026(4) 0.003(3) 0.007(3) 0.001(3)
N3 0.029(4) 0.020(3) 0.022(4) 0.000(3) 0.002(3) 0.001(3)
N4 0.042(5) 0.034(4) 0.037(5) -0.005(4) 0.008(4) 0.007(4)
C1 0.022(4) 0.022(4) 0.029(5) 0.005(3) -0.010(4) -0.006(3)
C2 0.035(5) 0.036(4) 0.021(5) 0.006(3) 0.009(4) 0.005(4)
C3 0.046(6) 0.020(4) 0.033(5) 0.004(4) -0.003(5) -0.002(4)
C4 0.029(5) 0.024(4) 0.026(5) -0.006(4) -0.001(4) 0.003(4)
C5 0.028(5) 0.027(4) 0.021(5) 0.007(4) 0.007(4) 0.000(4)
C6 0.023(4) 0.023(4) 0.025(5) -0.002(3) 0.008(4) 0.002(4)
C7 0.013(4) 0.026(4) 0.034(5) -0.004(4) 0.007(4) -0.003(3)
C8 0.039(6) 0.027(5) 0.044(7) 0.007(4) -0.002(5) 0.003(4)
C9 0.008(3) 0.028(4) 0.026(4) 0.000(3) 0.002(3) 0.001(3)
C10 0.025(4) 0.029(4) 0.011(4) 0.002(3) 0.003(3) 0.002(4)
C11 0.029(5) 0.033(4) 0.018(4) -0.006(3) 0.001(3) 0.006(4)
C12 0.044(4) 0.038(4) 0.031(4) 0.003(3) 0.008(3) 0.002(3)
C13 0.043(6) 0.030(5) 0.031(6) 0.005(4) 0.003(4) 0.000(4)
C14 0.048(7) 0.044(6) 0.036(7) -0.003(5) -0.005(5) 0.006(5)
C15 0.089(10) 0.053(7) 0.035(7) 0.003(5) -0.016(7) 0.001(7)
C16 0.082(10) 0.052(7) 0.043(7) 0.002(6) -0.039(7) 0.019(7)
C17 0.067(9) 0.075(9) 0.046(8) -0.006(7) -0.034(7) 0.016(8)
C18 0.050(7) 0.063(8) 0.039(7) -0.004(6) -0.006(5) -0.002(6)
C19 0.039(6) 0.033(5) 0.026(5) -0.004(4) -0.011(4) 0.010(4)
C20 0.038(5) 0.024(4) 0.025(5) -0.003(4) 0.000(4) 0.006(4)
C21 0.022(5) 0.033(5) 0.039(6) -0.002(4) -0.002(4) 0.005(4)
C22 0.017(4) 0.023(4) 0.030(5) 0.000(3) -0.003(4) 0.007(3)
C23 0.015(4) 0.024(4) 0.040(6) 0.003(4) -0.001(4) 0.001(3)
C24 0.023(5) 0.028(5) 0.055(7) 0.005(4) 0.000(5) 0.000(4)
C25 0.020(5) 0.045(6) 0.090(10) 0.034(6) 0.001(6) -0.006(4)
C26 0.026(6) 0.049(6) 0.073(9) 0.029(6) 0.025(6) 0.006(5)
C27 0.041(6) 0.039(6) 0.055(8) 0.006(5) 0.022(6) 0.016(5)
C28 0.027(5) 0.035(5) 0.033(6) -0.008(4) 0.006(4) -0.002(4)
C29 0.029(5) 0.036(5) 0.039(6) 0.007(4) 0.015(4) 0.001(4)

loop_
_atom_type_symbol
_atom_type_description
_atom_type_scat_dispersion_real
_atom_type_scat_dispersion_imag
_atom_type_scat_source
C C 0.0033 0.0016 'International Tables Vol C Tables 4.2.6.8 and 6.1.1.4'
H H 0.0000 0.0000 'International Tables Vol C Tables 4.2.6.8 and 6.1.1.4'
N N 0.0061 0.0033 'International Tables Vol C Tables 4.2.6.8 and 6.1.1.4'
O O 0.0106 0.0060 'International Tables Vol C Tables 4.2.6.8 and 6.1.1.4'
Yb Yb -0.3850 5.5486 'International Tables Vol C Tables 4.2.6.8 and 6.1.1.4'

loop_
_geom_angle_atom_site_label_1
_geom_angle_atom_site_label_2
_geom_angle_atom_site_label_3
_geom_angle
_geom_angle_site_symmetry_1
_geom_angle_site_symmetry_3
O1 Yb1 Yb1 149.38(17) . 5_767
O1 Yb1 O2 128.2(2) . .
O1 Yb1 O2 146.0(2) . 5_767
O1 Yb1 O3 75.1(2) . .
O1 Yb1 O4 131.8(2) . .
O1 Yb1 O5 75.8(2) . .
O1 Yb1 N1 75.4(2) . .
O1 Yb1 N3 84.8(2) . 5_767
O1 Yb1 C1 18.7(2) . .
O1 Yb1 C9 115.8(2) . .
O2 Yb1 Yb1 32.57(13) . 5_767
O2 Yb1 Yb1 33.24(14) 5_767 5_767
O2 Yb1 O2 65.8(2) 5_767 .
O2 Yb1 O5 80.6(2) 5_767 .
O2 Yb1 N1 131.1(2) 5_767 .
O2 Yb1 N1 66.0(2) . .
O2 Yb1 N3 125.9(2) . 5_767
O2 Yb1 N3 65.7(2) 5_767 5_767
O2 Yb1 C1 124.4(2) . .
O2 Yb1 C1 164.2(2) 5_767 .
O2 Yb1 C9 86.1(2) 5_767 .
O2 Yb1 C9 22.3(2) . .
O3 Yb1 Yb1 135.08(16) . 5_767
O3 Yb1 O2 112.0(2) . 5_767
O3 Yb1 O2 144.2(2) . .
O3 Yb1 O4 71.7(2) . .
O3 Yb1 O5 141.7(2) . .
O3 Yb1 N1 101.8(2) . .
O3 Yb1 N3 77.3(2) . 5_767
O3 Yb1 C1 67.6(2) . .
O3 Yb1 C9 129.6(2) . .
O4 Yb1 Yb1 73.70(14) . 5_767
O4 Yb1 O2 80.0(2) . 5_767
O4 Yb1 O2 72.8(2) . .
O4 Yb1 O5 146.2(2) . .
O4 Yb1 N1 78.3(2) . .
O4 Yb1 N3 119.8(2) . 5_767
O4 Yb1 C1 113.6(2) . .
O4 Yb1 C9 65.6(2) . .
O5 Yb1 Yb1 74.86(14) . 5_767
O5 Yb1 O2 74.1(2) . .
O5 Yb1 N1 94.3(2) . .
O5 Yb1 N3 75.7(2) . 5_767
O5 Yb1 C1 90.7(2) . .
O5 Yb1 C9 85.7(2) . .
N1 Yb1 Yb1 98.26(17) . 5_767
N1 Yb1 N3 159.5(2) . 5_767
N1 Yb1 C1 62.3(2) . .
N1 Yb1 C9 45.0(2) . .
N3 Yb1 Yb1 96.31(16) 5_767 5_767
N3 Yb1 C1 99.5(2) 5_767 .
N3 Yb1 C9 148.2(2) 5_767 .
C1 Yb1 Yb1 155.21(15) . 5_767
C9 Yb1 Yb1 53.42(15) . 5_767
C9 Yb1 C1 106.4(2) . .
C1 O1 Yb1 129.5(5) . .
Yb1 O2 Yb1 114.2(2) 5_767 .
C9 O2 Yb1 114.8(5) . .
C9 O2 Yb1 124.9(5) . 5_767
C20 O3 Yb1 137.2(6) . .
C22 O4 Yb1 137.1(6) . .
Yb1 O5 H5 112.9 . .
C29 O5 Yb1 134.2(5) . .
C29 O5 H5 112.9 . .
N2 N1 Yb1 118.1(5) . .
C7 N1 Yb1 128.0(6) . .
C7 N1 N2 113.1(7) . .
C9 N2 N1 110.4(7) . .
C10 N3 Yb1 117.1(5) . 5_767
C13 N3 Yb1 125.5(6) . 5_767
C13 N3 C10 117.3(8) . .
C11 N4 C12 114.6(8) . .
O1 C1 Yb1 31.8(4) . .
O1 C1 C2 118.3(8) . .
O1 C1 C6 124.1(8) . .
C2 C1 Yb1 140.6(6) . .
C2 C1 C6 117.6(8) . .
C6 C1 Yb1 97.6(5) . .
C1 C2 H2 119.8 . .
C3 C2 C1 120.4(9) . .
C3 C2 H2 119.8 . .
C2 C3 H3 119.0 . .
C2 C3 C4 122.0(9) . .
C4 C3 H3 119.0 . .
C3 C4 C8 121.6(9) . .
C5 C4 C3 117.1(8) . .
C5 C4 C8 121.2(8) . .
C4 C5 H5A 118.8 . .
C6 C5 C4 122.3(8) . .
C6 C5 H5A 118.8 . .
C1 C6 C7 122.3(8) . .
C5 C6 C1 120.4(8) . .
C5 C6 C7 117.2(8) . .
N1 C7 C6 124.6(8) . .
N1 C7 H7 117.7 . .
C6 C7 H7 117.7 . .
C4 C8 H8A 109.5 . .
C4 C8 H8B 109.5 . .
C4 C8 H8C 109.5 . .
H8A C8 H8B 109.5 . .
H8A C8 H8C 109.5 . .
H8B C8 H8C 109.5 . .
O2 C9 Yb1 42.9(4) . .
O2 C9 C10 116.4(7) . .
N2 C9 Yb1 84.6(5) . .
N2 C9 O2 126.1(8) . .
N2 C9 C10 117.3(7) . .
C10 C9 Yb1 152.6(6) . .
N3 C10 C9 115.6(7) . .
N3 C10 C11 119.8(8) . .
C11 C10 C9 124.5(8) . .
N4 C11 C10 123.8(8) . .
N4 C11 H11 118.1 . .
C10 C11 H11 118.1 . .
N4 C12 H12 118.4 . .
N4 C12 C13 123.2(10) . .
C13 C12 H12 118.4 . .
N3 C13 C12 121.1(9) . .
N3 C13 H13 119.4 . .
C12 C13 H13 119.4 . .
C15 C14 H14 119.2 . .
C19 C14 H14 119.2 . .
C19 C14 C15 121.7(12) . .
C14 C15 H15 121.0 . .
C14 C15 C16 118.0(13) . .
C16 C15 H15 121.0 . .
C15 C16 H16 119.1 . .
C17 C16 C15 121.8(11) . .
C17 C16 H16 119.1 . .
C16 C17 H17 120.5 . .
C16 C17 C18 119.0(12) . .
C18 C17 H17 120.5 . .
C17 C18 H18 120.1 . .
C19 C18 C17 119.8(12) . .
C19 C18 H18 120.1 . .
C14 C19 C18 119.7(10) . .
C14 C19 C20 119.6(9) . .
C18 C19 C20 120.6(10) . .
O3 C20 C19 116.0(8) . .
O3 C20 C21 124.4(9) . .
C21 C20 C19 119.6(9) . .
C20 C21 H21 118.4 . .
C22 C21 C20 123.2(8) . .
C22 C21 H21 118.4 . .
O4 C22 C21 122.5(8) . .
O4 C22 C23 116.4(8) . .
C21 C22 C23 121.1(8) . .
C24 C23 C22 120.8(9) . .
C28 C23 C22 119.0(8) . .
C28 C23 C24 120.0(9) . .
C23 C24 H24 120.3 . .
C23 C24 C25 119.4(11) . .
C25 C24 H24 120.3 . .
C24 C25 H25 120.1 . .
C26 C25 C24 119.9(10) . .
C26 C25 H25 120.1 . .
C25 C26 H26 119.2 . .
C25 C26 C27 121.5(10) . .
C27 C26 H26 119.2 . .
C26 C27 H27 120.9 . .
C26 C27 C28 118.3(11) . .
C28 C27 H27 120.9 . .
C23 C28 C27 120.9(10) . .
C23 C28 H28 119.6 . .
C27 C28 H28 119.6 . .
O5 C29 H29A 109.5 . .
O5 C29 H29B 109.5 . .
O5 C29 H29C 109.5 . .
H29A C29 H29B 109.5 . .
H29A C29 H29C 109.5 . .
H29B C29 H29C 109.5 . .

loop_
_geom_bond_atom_site_label_1
_geom_bond_atom_site_label_2
_geom_bond_distance
_geom_bond_site_symmetry_2
Yb1 Yb1 3.9244(9) 5_767
Yb1 O1 2.175(5) .
Yb1 O2 2.316(6) 5_767
Yb1 O2 2.358(6) .
Yb1 O3 2.286(6) .
Yb1 O4 2.313(5) .
Yb1 O5 2.323(6) .
Yb1 N1 2.370(7) .
Yb1 N3 2.521(7) 5_767
Yb1 C1 3.185(8) .
Yb1 C9 3.146(9) .
O1 C1 1.324(10) .
O2 C9 1.316(10) .
O3 C20 1.272(11) .
O4 C22 1.284(10) .
O5 H5 0.9500 .
O5 C29 1.441(10) .
N1 N2 1.419(9) .
N1 C7 1.305(11) .
N2 C9 1.293(10) .
N3 C10 1.338(10) .
N3 C13 1.329(11) .
N4 C11 1.326(12) .
N4 C12 1.332(12) .
C1 C2 1.412(12) .
C1 C6 1.414(12) .
C2 H2 0.9500 .
C2 C3 1.396(12) .
C3 H3 0.9500 .
C3 C4 1.399(13) .
C4 C5 1.393(12) .
C4 C8 1.494(12) .
C5 H5A 0.9500 .
C5 C6 1.389(11) .
C6 C7 1.438(12) .
C7 H7 0.9500 .
C8 H8A 0.9800 .
C8 H8B 0.9800 .
C8 H8C 0.9800 .
C9 C10 1.466(11) .
C10 C11 1.392(11) .
C11 H11 0.9500 .
C12 H12 0.9500 .
C12 C13 1.378(13) .
C13 H13 0.9500 .
C14 H14 0.9500 .
C14 C15 1.381(15) .
C14 C19 1.367(14) .
C15 H15 0.9500 .
C15 C16 1.386(18) .
C16 H16 0.9500 .
C16 C17 1.367(18) .
C17 H17 0.9500 .
C17 C18 1.400(15) .
C18 H18 0.9500 .
C18 C19 1.382(15) .
C19 C20 1.527(13) .
C20 C21 1.401(13) .
C21 H21 0.9500 .
C21 C22 1.399(13) .
C22 C23 1.480(12) .
C23 C24 1.396(12) .
C23 C28 1.372(13) .
C24 H24 0.9500 .
C24 C25 1.401(14) .
C25 H25 0.9500 .
C25 C26 1.362(17) .
C26 H26 0.9500 .
C26 C27 1.395(16) .
C27 H27 0.9500 .
C27 C28 1.399(13) .
C28 H28 0.9500 .
C29 H29A 0.9800 .
C29 H29B 0.9800 .
C29 H29C 0.9800 .

loop_
_geom_torsion_atom_site_label_1
_geom_torsion_atom_site_label_2
_geom_torsion_atom_site_label_3
_geom_torsion_atom_site_label_4
_geom_torsion
_geom_torsion_site_symmetry_1
Yb1 O1 C1 C2 -142.8(7) .
Yb1 O1 C1 C6 38.2(12) .
Yb1 O2 C9 Yb1 -150.7(7) 5_767
Yb1 O2 C9 N2 -17.1(10) .
Yb1 O2 C9 N2 -167.8(6) 5_767
Yb1 O2 C9 C10 6.5(10) 5_767
Yb1 O2 C9 C10 157.2(5) .
Yb1 O3 C20 C19 169.8(6) .
Yb1 O3 C20 C21 -10.4(14) .
Yb1 O4 C22 C21 15.8(13) .
Yb1 O4 C22 C23 -165.8(6) .
Yb1 N1 N2 C9 16.4(8) .
Yb1 N1 C7 C6 -8.6(12) .
Yb1 N3 C10 C9 1.0(10) 5_767
Yb1 N3 C10 C11 177.9(6) 5_767
Yb1 N3 C13 C12 -174.8(7) 5_767
Yb1 C1 C2 C3 148.0(8) .
Yb1 C1 C6 C5 -161.3(7) .
Yb1 C1 C6 C7 22.1(9) .
Yb1 C9 C10 N3 30.4(16) .
Yb1 C9 C10 C11 -146.3(9) .
O1 C1 C2 C3 178.1(8) .
O1 C1 C6 C5 179.5(8) .
O1 C1 C6 C7 2.9(14) .
O2 C9 C10 N3 -4.5(11) .
O2 C9 C10 C11 178.8(8) .
O3 C20 C21 C22 -6.3(15) .
O4 C22 C23 C24 -135.6(9) .
O4 C22 C23 C28 39.7(12) .
N1 N2 C9 Yb1 -10.9(6) .
N1 N2 C9 O2 0.7(11) .
N1 N2 C9 C10 -173.6(7) .
N2 N1 C7 C6 -177.9(8) .
N2 C9 C10 N3 170.3(8) .
N2 C9 C10 C11 -6.4(13) .
N3 C10 C11 N4 -3.5(14) .
N4 C12 C13 N3 -2.2(17) .
C1 C2 C3 C4 2.5(15) .
C1 C6 C7 N1 -16.0(14) .
C2 C1 C6 C5 0.5(13) .
C2 C1 C6 C7 -176.1(8) .
C2 C3 C4 C5 0.2(14) .
C2 C3 C4 C8 179.0(9) .
C3 C4 C5 C6 -2.6(14) .
C4 C5 C6 C1 2.3(14) .
C4 C5 C6 C7 179.0(8) .
C5 C6 C7 N1 167.3(8) .
C6 C1 C2 C3 -2.8(14) .
C7 N1 N2 C9 -173.2(7) .
C8 C4 C5 C6 178.6(9) .
C9 C10 C11 N4 173.0(9) .
C10 N3 C13 C12 1.1(14) .
C11 N4 C12 C13 0.5(15) .
C12 N4 C11 C10 2.4(14) .
C13 N3 C10 C9 -175.2(8) .
C13 N3 C10 C11 1.6(13) .
C14 C15 C16 C17 -3(2) .
C14 C19 C20 O3 -29.6(13) .
C14 C19 C20 C21 150.6(9) .
C15 C14 C19 C18 -0.2(17) .
C15 C14 C19 C20 176.7(10) .
C15 C16 C17 C18 4(2) .
C16 C17 C18 C19 -2.9(19) .
C17 C18 C19 C14 1.2(17) .
C17 C18 C19 C20 -175.7(10) .
C18 C19 C20 O3 147.3(10) .
C18 C19 C20 C21 -32.5(14) .
C19 C14 C15 C16 1.0(18) .
C19 C20 C21 C22 173.4(8) .
C20 C21 C22 O4 3.7(14) .
C20 C21 C22 C23 -174.6(8) .
C21 C22 C23 C24 42.8(12) .
C21 C22 C23 C28 -141.9(9) .
C22 C23 C24 C25 175.1(8) .
C22 C23 C28 C27 -176.2(8) .
C23 C24 C25 C26 1.3(15) .
C24 C23 C28 C27 -0.9(14) .
C24 C25 C26 C27 -1.4(16) .
C25 C26 C27 C28 0.4(16) .
C26 C27 C28 C23 0.8(14) .
C28 C23 C24 C25 -0.1(14) .
